data_4311094
loop_
_publ_author_name
'Sabine Weinrich'
'Holger Piotrowski'
'Martin Vogt'
'Axel Schulz'
'Matthias Westerhausen'

_publ_section_title
;
 Dimeric (Tris(tert-butyl)silyl)phosphanyl
 (Tris(tert-butyl)silyl)phosphanediyl Gallane: A Molecule with a Ga-P-Ga
 Heteroallyl System
;
_journal_name_full 'Inorganic Chemistry'
_journal_page_first 3756
_journal_page_last 3762
_journal_paper_doi 10.1021/ic0303284
_journal_volume 43
_journal_year 2004
_chemical_formula_moiety 'C10 H6 Cl4 O P2'
_chemical_formula_sum 'C10 H6 Cl4 O P2'
_chemical_formula_weight 345.89
_chemical_melting_point ?
_chemical_name_common ?
_chemical_name_systematic ?
_space_group_IT_number 14
_symmetry_cell_setting monoclinic
_symmetry_space_group_name_Hall '-P 2ybc'
_symmetry_space_group_name_H-M 'P 1 21/c 1'
_atom_sites_solution_hydrogens geom
_atom_sites_solution_primary direct
_atom_sites_solution_secondary difmap
_audit_creation_method SHELXL-97
_cell_angle_alpha 90.00
_cell_angle_beta 95.151(2)
_cell_angle_gamma 90.00
_cell_formula_units_Z 4
_cell_length_a 9.4655(13)
_cell_length_b 16.035(2)
_cell_length_c 8.8593(13)
_cell_measurement_reflns_used 45
_cell_measurement_temperature 125(2)
_cell_measurement_theta_max 28
_cell_measurement_theta_min 12
_cell_volume 1339.2(3)
_computing_cell_refinement 'Bruker SMART'
_computing_data_collection 'Bruker SMART'
_computing_data_reduction 'Bruker SHELXTL'
_computing_molecular_graphics 'Bruker SHELXTL'
_computing_publication_material 'Bruker SHELXTL'
_computing_structure_refinement 'SHELXL-97 (Sheldrick, 1997)'
_computing_structure_solution 'SHELXS-97 (Sheldrick, 1990)'
_diffrn_ambient_temperature 125(2)
_diffrn_detector_area_resol_mean 0.83
_diffrn_measured_fraction_theta_full 0.978
_diffrn_measured_fraction_theta_max 0.978
_diffrn_measurement_device_type 'CCD area detector'
_diffrn_measurement_method 'phi and omega scans'
_diffrn_radiation_monochromator graphite
_diffrn_radiation_source 'fine-focus sealed tube'
_diffrn_radiation_type MoK\a
_diffrn_radiation_wavelength 0.71073
_diffrn_reflns_av_R_equivalents 0.0457
_diffrn_reflns_av_sigmaI/netI 0.0439
_diffrn_reflns_limit_h_max 11
_diffrn_reflns_limit_h_min -11
_diffrn_reflns_limit_k_max 19
_diffrn_reflns_limit_k_min -19
_diffrn_reflns_limit_l_max 10
_diffrn_reflns_limit_l_min -10
_diffrn_reflns_number 8303
_diffrn_reflns_theta_full 25.37
_diffrn_reflns_theta_max 25.37
_diffrn_reflns_theta_min 2.51
_diffrn_standards_decay_% ?
_diffrn_standards_interval_count ?
_diffrn_standards_interval_time ?
_diffrn_standards_number ?
_exptl_absorpt_coefficient_mu 1.100
_exptl_absorpt_correction_T_max 1.00000
_exptl_absorpt_correction_T_min 0.71635
_exptl_absorpt_correction_type multi-scan
_exptl_absorpt_process_details ?
_exptl_crystal_colour colourless
_exptl_crystal_density_diffrn 1.716
_exptl_crystal_density_meas ?
_exptl_crystal_density_method 'not measured'
_exptl_crystal_description prism
_exptl_crystal_F_000 688
_exptl_crystal_size_max .21
_exptl_crystal_size_mid .1
_exptl_crystal_size_min .1
_refine_diff_density_max 0.880
_refine_diff_density_min -0.455
_refine_diff_density_rms 0.084
_refine_ls_extinction_coef 0.0015(12)
_refine_ls_extinction_expression Fc^*^=kFc[1+0.001xFc^2^\l^3^/sin(2\q)]^-1/4^
_refine_ls_extinction_method SHELXL
_refine_ls_goodness_of_fit_ref 0.968
_refine_ls_hydrogen_treatment riding
_refine_ls_matrix_type full
_refine_ls_number_parameters 159
_refine_ls_number_reflns 2402
_refine_ls_number_restraints 0
_refine_ls_restrained_S_all 0.968
_refine_ls_R_factor_all 0.0640
_refine_ls_R_factor_gt 0.0429
_refine_ls_shift/su_max 0.004
_refine_ls_shift/su_mean 0.000
_refine_ls_structure_factor_coef Fsqd
_refine_ls_weighting_details 'calc w=1/[\s^2^(Fo^2^)+(0.0660P)^2^+0.0000P] where P=(Fo^2^+2Fc^2^)/3'
_refine_ls_weighting_scheme calc
_refine_ls_wR_factor_gt 0.0971
_refine_ls_wR_factor_ref 0.1045
_reflns_number_gt 1772
_reflns_number_total 2402
_reflns_threshold_expression >2sigma(I)
_cod_data_source_file ic0303284_2.cif
_cod_data_source_block 3B
_cod_depositor_comments
;
The following automatic conversions were performed:
'_symmetry_cell_setting' value 'Monoclinic' changed to 'monoclinic'
according to '/home/adriana/struct/CIF-dictionaries/cif_core.dic'
dictionary named 'cif_core.dic' version 2.4.1 from
2010-06-29.

'_exptl_absorpt_correction_type' value 'multiscan' changed to
'multi-scan' according to
'/home/adriana/struct/CIF-dictionaries/cif_core.dic' dictionary named
'cif_core.dic' version 2.4.1 from 2010-06-29.

Automatic conversion script
Id: cif_fix_enum 1555 2011-01-17 13:19:09Z saulius 

The following automatic conversions were performed:

'_chemical_melting_point' value '-' was changed to '?' - the value is
undefined or not given.

Automatic conversion script
Id: cif_fix_values 1569 2011-02-09 13:29:24Z adriana 

The following automatic conversions were performed:

'_exptl_crystal_density_meas' value '-' was changed to '?' - the
value is perceived as not measured.

Automatic conversion script
Id: cif_fix_values 3008 2015-01-20 13:52:24Z robertas 

Replacing value '-' with '?' for the following tags:
'_chemical_name_common', '_chemical_name_systematic', 
'_diffrn_standards_decay_%', '_diffrn_standards_interval_count', 
'_diffrn_standards_interval_time', '_diffrn_standards_number',
'_exptl_absorpt_process_details'.

Antanas Vaitkus, 2015-02-20
;
_cod_database_code 4311094

loop_
_symmetry_equiv_pos_as_xyz
'x, y, z'
'-x, y+1/2, -z+1/2'
'-x, -y, -z'
'x, -y-1/2, z-1/2'

loop_
_atom_site_label
_atom_site_type_symbol
_atom_site_fract_x
_atom_site_fract_y
_atom_site_fract_z
_atom_site_U_iso_or_equiv
_atom_site_adp_type
_atom_site_occupancy
_atom_site_symmetry_multiplicity
_atom_site_calc_flag
_atom_site_refinement_flags
_atom_site_disorder_assembly
_atom_site_disorder_group
Cl1 Cl 0.75835(9) 0.53768(5) 0.07343(10) 0.0413(3) Uani 1 1 d . . .
Cl2 Cl 0.55650(12) 0.48621(6) 0.31495(12) 0.0582(3) Uani 1 1 d . . .
O1 O 0.811(2) 0.4449(12) 0.371(2) 0.024(4) Uiso 0.10 1 d P . .
P1 P 0.75452(10) 0.45450(5) 0.24806(10) 0.0364(3) Uani 1 1 d . . .
C1 C 0.7056(3) 0.35739(18) 0.1463(3) 0.0277(7) Uani 1 1 d . . .
C2 C 0.5850(4) 0.3554(2) 0.0496(4) 0.0379(8) Uani 1 1 d . . .
H2A H 0.5423 0.4067 0.0170 0.045 Uiso 1 1 calc R . .
C3 C 0.5226(4) 0.2819(3) -0.0027(5) 0.0467(9) Uani 1 1 d . . .
H3A H 0.4414 0.2828 -0.0740 0.056 Uiso 1 1 calc R . .
C4 C 0.5794(4) 0.2077(2) 0.0498(4) 0.0456(10) Uani 1 1 d . . .
H4A H 0.5328 0.1571 0.0203 0.055 Uiso 1 1 calc R . .
C5 C 0.7068(4) 0.20497(19) 0.1475(4) 0.0347(8) Uani 1 1 d . . .
C6 C 0.7628(4) 0.1279(2) 0.2076(5) 0.0447(10) Uani 1 1 d . . .
H6A H 0.7134 0.0776 0.1813 0.054 Uiso 1 1 calc R . .
C7 C 0.8830(4) 0.1243(2) 0.3000(5) 0.0453(10) Uani 1 1 d . . .
H7A H 0.9134 0.0729 0.3454 0.054 Uiso 1 1 calc R . .
C8 C 0.9636(4) 0.19710(19) 0.3291(4) 0.0362(8) Uani 1 1 d . . .
H8A H 1.0518 0.1939 0.3892 0.043 Uiso 1 1 calc R . .
C9 C 0.9163(3) 0.27340(18) 0.2713(3) 0.0269(7) Uani 1 1 d . . .
P9 P 1.04486(9) 0.35504(5) 0.26944(9) 0.0298(2) Uani 1 1 d . . .
O9 O 1.0117(3) 0.42155(15) 0.1622(3) 0.0358(6) Uani 0.90 1 d P . .
Cl3 Cl 1.22582(9) 0.29828(6) 0.21956(11) 0.0447(3) Uani 1 1 d . . .
Cl4 Cl 1.09669(12) 0.39080(6) 0.48357(11) 0.0565(3) Uani 1 1 d . . .
C10 C 0.7795(3) 0.28088(17) 0.1900(3) 0.0259(7) Uani 1 1 d . . .

loop_
_atom_site_aniso_label
_atom_site_aniso_U_11
_atom_site_aniso_U_22
_atom_site_aniso_U_33
_atom_site_aniso_U_23
_atom_site_aniso_U_13
_atom_site_aniso_U_12
Cl1 0.0445(6) 0.0255(4) 0.0538(6) 0.0110(4) 0.0033(4) -0.0013(4)
Cl2 0.0702(7) 0.0378(5) 0.0720(7) 0.0054(5) 0.0366(6) 0.0221(5)
P1 0.0525(6) 0.0201(4) 0.0372(5) 0.0009(4) 0.0074(4) 0.0121(4)
C1 0.0353(19) 0.0226(15) 0.0264(16) 0.0017(13) 0.0088(14) -0.0004(14)
C2 0.0317(19) 0.040(2) 0.041(2) 0.0039(16) 0.0019(16) -0.0019(16)
C3 0.037(2) 0.056(3) 0.046(2) -0.0044(19) -0.0011(18) -0.0081(19)
C4 0.044(2) 0.043(2) 0.052(2) -0.0197(18) 0.0146(19) -0.0221(18)
C5 0.039(2) 0.0235(16) 0.0444(19) -0.0083(14) 0.0209(17) -0.0080(14)
C6 0.049(2) 0.0202(17) 0.069(3) -0.0066(16) 0.027(2) -0.0117(16)
C7 0.056(3) 0.0168(16) 0.067(3) 0.0082(16) 0.029(2) 0.0029(16)
C8 0.040(2) 0.0254(17) 0.045(2) 0.0072(15) 0.0137(17) 0.0059(15)
C9 0.0365(19) 0.0168(14) 0.0285(16) 0.0004(12) 0.0094(15) 0.0013(13)
P9 0.0350(5) 0.0218(4) 0.0318(5) -0.0002(3) -0.0018(4) -0.0016(4)
O9 0.0363(15) 0.0222(13) 0.0479(15) 0.0096(11) -0.0024(12) -0.0021(11)
Cl3 0.0339(5) 0.0385(5) 0.0621(6) 0.0061(4) 0.0058(4) 0.0036(4)
Cl4 0.0796(8) 0.0445(6) 0.0417(5) -0.0137(4) -0.0156(5) -0.0004(5)
C10 0.0342(18) 0.0203(15) 0.0247(16) -0.0037(12) 0.0110(14) -0.0019(13)

loop_
_atom_type_symbol
_atom_type_description
_atom_type_scat_dispersion_real
_atom_type_scat_dispersion_imag
_atom_type_scat_source
C C 0.0033 0.0016 'International Tables Vol C Tables 4.2.6.8 and 6.1.1.4'
H H 0.0000 0.0000 'International Tables Vol C Tables 4.2.6.8 and 6.1.1.4'
O O 0.0106 0.0060 'International Tables Vol C Tables 4.2.6.8 and 6.1.1.4'
P P 0.1023 0.0942 'International Tables Vol C Tables 4.2.6.8 and 6.1.1.4'
Cl Cl 0.1484 0.1585 'International Tables Vol C Tables 4.2.6.8 and 6.1.1.4'

loop_
_geom_angle_atom_site_label_1
_geom_angle_atom_site_label_2
_geom_angle_atom_site_label_3
_geom_angle
_geom_angle_site_symmetry_1
_geom_angle_site_symmetry_3
_geom_angle_publ_flag
O1 P1 C1 114.5(9) . . ?
O1 P1 Cl1 138.3(9) . . ?
C1 P1 Cl1 101.67(10) . . ?
O1 P1 Cl2 96.6(9) . . ?
C1 P1 Cl2 98.80(11) . . ?
Cl1 P1 Cl2 97.69(5) . . ?
C2 C1 C10 120.3(3) . . ?
C2 C1 P1 119.2(2) . . ?
C10 C1 P1 119.5(2) . . ?
C1 C2 C3 122.7(4) . . ?
C1 C2 H2A 118.6 . . ?
C3 C2 H2A 118.6 . . ?
C4 C3 C2 119.0(4) . . ?
C4 C3 H3A 120.5 . . ?
C2 C3 H3A 120.5 . . ?
C3 C4 C5 121.3(3) . . ?
C3 C4 H4A 119.3 . . ?
C5 C4 H4A 119.3 . . ?
C4 C5 C6 121.3(3) . . ?
C4 C5 C10 119.7(3) . . ?
C6 C5 C10 119.0(3) . . ?
C7 C6 C5 122.0(3) . . ?
C7 C6 H6A 119.0 . . ?
C5 C6 H6A 119.0 . . ?
C6 C7 C8 119.5(3) . . ?
C6 C7 H7A 120.2 . . ?
C8 C7 H7A 120.2 . . ?
C9 C8 C7 120.9(4) . . ?
C9 C8 H8A 119.5 . . ?
C7 C8 H8A 119.5 . . ?
C8 C9 C10 120.6(3) . . ?
C8 C9 P9 116.9(3) . . ?
C10 C9 P9 121.3(2) . . ?
O9 P9 C9 116.03(15) . . ?
O9 P9 Cl4 115.63(12) . . ?
C9 P9 Cl4 108.06(11) . . ?
O9 P9 Cl3 109.09(11) . . ?
C9 P9 Cl3 105.24(10) . . ?
Cl4 P9 Cl3 101.29(6) . . ?
C9 C10 C5 117.0(3) . . ?
C9 C10 C1 126.9(3) . . ?
C5 C10 C1 116.1(3) . . ?

loop_
_geom_bond_atom_site_label_1
_geom_bond_atom_site_label_2
_geom_bond_distance
_geom_bond_site_symmetry_2
_geom_bond_publ_flag
Cl1 P1 2.0455(12) . ?
Cl2 P1 2.0791(13) . ?
O1 P1 1.18(2) . ?
P1 C1 1.838(3) . ?
C1 C2 1.365(5) . ?
C1 C10 1.448(4) . ?
C2 C3 1.379(5) . ?
C2 H2A 0.9500 . ?
C3 C4 1.371(6) . ?
C3 H3A 0.9500 . ?
C4 C5 1.420(5) . ?
C4 H4A 0.9500 . ?
C5 C6 1.429(5) . ?
C5 C10 1.432(4) . ?
C6 C7 1.342(6) . ?
C6 H6A 0.9500 . ?
C7 C8 1.406(5) . ?
C7 H7A 0.9500 . ?
C8 C9 1.385(4) . ?
C8 H8A 0.9500 . ?
C9 C10 1.429(4) . ?
C9 P9 1.788(3) . ?
P9 O9 1.444(3) . ?
P9 Cl4 2.0004(13) . ?
P9 Cl3 2.0232(12) . ?

loop_
_geom_torsion_atom_site_label_1
_geom_torsion_atom_site_label_2
_geom_torsion_atom_site_label_3
_geom_torsion_atom_site_label_4
_geom_torsion
_geom_torsion_site_symmetry_1
_geom_torsion_site_symmetry_2
_geom_torsion_site_symmetry_3
_geom_torsion_site_symmetry_4
_geom_torsion_publ_flag
O1 P1 C1 C2 146.0(10) . . . . ?
Cl1 P1 C1 C2 -55.2(3) . . . . ?
Cl2 P1 C1 C2 44.6(3) . . . . ?
O1 P1 C1 C10 -22.7(10) . . . . ?
Cl1 P1 C1 C10 136.1(2) . . . . ?
Cl2 P1 C1 C10 -124.1(2) . . . . ?
C10 C1 C2 C3 4.5(5) . . . . ?
P1 C1 C2 C3 -164.1(3) . . . . ?
C1 C2 C3 C4 3.3(5) . . . . ?
C2 C3 C4 C5 -4.8(5) . . . . ?
C3 C4 C5 C6 177.2(3) . . . . ?
C3 C4 C5 C10 -1.4(5) . . . . ?
C4 C5 C6 C7 180.0(3) . . . . ?
C10 C5 C6 C7 -1.4(5) . . . . ?
C5 C6 C7 C8 -5.6(5) . . . . ?
C6 C7 C8 C9 4.0(5) . . . . ?
C7 C8 C9 C10 4.6(5) . . . . ?
C7 C8 C9 P9 -163.2(3) . . . . ?
C8 C9 P9 O9 157.6(2) . . . . ?
C10 C9 P9 O9 -10.0(3) . . . . ?
C8 C9 P9 Cl4 -70.6(3) . . . . ?
C10 C9 P9 Cl4 121.7(2) . . . . ?
C8 C9 P9 Cl3 37.0(3) . . . . ?
C10 C9 P9 Cl3 -130.7(2) . . . . ?
C8 C9 C10 C5 -11.2(4) . . . . ?
P9 C9 C10 C5 156.0(2) . . . . ?
C8 C9 C10 C1 168.4(3) . . . . ?
P9 C9 C10 C1 -24.4(4) . . . . ?
C4 C5 C10 C9 -171.8(3) . . . . ?
C6 C5 C10 C9 9.6(4) . . . . ?
C4 C5 C10 C1 8.6(4) . . . . ?
C6 C5 C10 C1 -170.0(3) . . . . ?
C2 C1 C10 C9 170.2(3) . . . . ?
P1 C1 C10 C9 -21.2(4) . . . . ?
C2 C1 C10 C5 -10.2(4) . . . . ?
P1 C1 C10 C5 158.4(2) . . . . ?
